data_7152819
loop_
_publ_author_name
'Astolfi, Paola'
'Charles, Laurence'
'Gigmes, Didier'
'Greci, Lucedio'
'Rizzoli, Corrado'
'Sorana, Federico'
'Stipa, Pierluigi'

_publ_section_title
;
 Reactions of nitric oxide and nitrogen dioxide with coenzyme Q:
 involvement of the isoprenic chain.
;
_journal_issue 8
_journal_name_full 'Organic &amp; biomolecular chemistry'
_journal_page_first 1399
_journal_page_last 1406
_journal_paper_doi 10.1039/c2ob27198b
_journal_volume 11
_journal_year 2013
_chemical_formula_moiety 'C11 H14 N2 O4'
_chemical_formula_sum 'C11 H14 N2 O4'
_chemical_formula_weight 238.24
_space_group_IT_number 14
_symmetry_cell_setting monoclinic
_symmetry_space_group_name_Hall '-P 2yn'
_symmetry_space_group_name_H-M 'P 1 21/n 1'
_atom_sites_solution_hydrogens geom
_atom_sites_solution_primary direct
_atom_sites_solution_secondary difmap
_cell_angle_alpha 90.00
_cell_angle_beta 112.315(4)
_cell_angle_gamma 90.00
_cell_formula_units_Z 4
_cell_length_a 11.0598(8)
_cell_length_b 9.6504(6)
_cell_length_c 12.3144(10)
_cell_measurement_reflns_used 48
_cell_measurement_temperature 294(2)
_cell_measurement_theta_max 33.08
_cell_measurement_theta_min 22.23
_cell_volume 1215.90(16)
_computing_cell_refinement AED
_computing_data_collection 'AED Software (Belletti et al., 1993)'
_computing_data_reduction AED
_computing_structure_refinement 'SHELX97-L (Sheldrick, 2008)'
_computing_structure_solution 'SIR97 (Altomare et al., 1999)'
_diffrn_ambient_temperature 294(2)
_diffrn_measured_fraction_theta_full 1.000
_diffrn_measured_fraction_theta_max 1.000
_diffrn_measurement_device 'Siemens AED'
_diffrn_measurement_method '\q/2\q scans'
_diffrn_radiation_monochromator graphite
_diffrn_radiation_source 'fine-focus sealed tube'
_diffrn_radiation_type CuK\a
_diffrn_radiation_wavelength 1.54178
_diffrn_reflns_av_R_equivalents 0.0348
_diffrn_reflns_av_sigmaI/netI 0.0290
_diffrn_reflns_limit_h_max 13
_diffrn_reflns_limit_h_min -13
_diffrn_reflns_limit_k_max 11
_diffrn_reflns_limit_k_min -4
_diffrn_reflns_limit_l_max 14
_diffrn_reflns_limit_l_min -14
_diffrn_reflns_number 4660
_diffrn_reflns_theta_full 69.83
_diffrn_reflns_theta_max 69.83
_diffrn_reflns_theta_min 4.58
_diffrn_standards_decay_% 0.2
_diffrn_standards_interval_count 100
_diffrn_standards_number 3
_exptl_absorpt_coefficient_mu 0.842
_exptl_absorpt_correction_T_max 0.955
_exptl_absorpt_correction_T_min 0.848
_exptl_absorpt_correction_type empirical
_exptl_absorpt_process_details 'DIFABS (Walker & Stuart, 1983)'
_exptl_crystal_colour 'pale yellow'
_exptl_crystal_density_diffrn 1.301
_exptl_crystal_density_method 'not measured'
_exptl_crystal_description block
_exptl_crystal_F_000 504
_exptl_crystal_size_max 0.18
_exptl_crystal_size_mid 0.15
_exptl_crystal_size_min 0.07
_refine_diff_density_max 0.117
_refine_diff_density_min -0.156
_refine_diff_density_rms 0.038
_refine_ls_extinction_method none
_refine_ls_goodness_of_fit_ref 1.081
_refine_ls_hydrogen_treatment constr
_refine_ls_matrix_type full
_refine_ls_number_parameters 154
_refine_ls_number_reflns 2294
_refine_ls_number_restraints 0
_refine_ls_restrained_S_all 1.081
_refine_ls_R_factor_all 0.0458
_refine_ls_R_factor_gt 0.0381
_refine_ls_shift/su_max 0.001
_refine_ls_shift/su_mean 0.000
_refine_ls_structure_factor_coef Fsqd
_refine_ls_weighting_details 'calc w=1/[\s^2^(Fo^2^)+(0.0784P)^2^] where P=(Fo^2^+2Fc^2^)/3'
_refine_ls_weighting_scheme calc
_refine_ls_wR_factor_gt 0.1110
_refine_ls_wR_factor_ref 0.1224
_reflns_number_gt 1868
_reflns_number_total 2294
_reflns_threshold_expression I>2\s(I)
_cod_data_source_file c2ob27198b.txt
_cod_data_source_block LU30
_cod_original_cell_volume 1215.90(15)
_cod_original_sg_symbol_H-M 'P 21/n'
_cod_database_code 7152819

loop_
_symmetry_equiv_pos_as_xyz
x,y,z
-x+1/2,y+1/2,-z+1/2
-x,-y,-z
x-1/2,-y-1/2,z-1/2

loop_
_atom_site_label
_atom_site_type_symbol
_atom_site_fract_x
_atom_site_fract_y
_atom_site_fract_z
_atom_site_U_iso_or_equiv
_atom_site_adp_type
_atom_site_occupancy
_atom_site_symmetry_multiplicity
_atom_site_calc_flag
_atom_site_refinement_flags
O1 O 0.10486(17) 0.0997(2) 0.19077(17) 0.1715(7) Uani 1 1 d .
O2 O 0.22168(17) 0.2641(2) 0.28882(14) 0.1646(7) Uani 1 1 d .
O3 O 0.41801(12) 0.05115(10) 0.08931(11) 0.1127(4) Uani 1 1 d .
O4 O 0.45481(13) 0.09765(15) 0.26788(11) 0.1296(5) Uani 1 1 d .
N1 N 0.17199(12) 0.19606(17) 0.19784(14) 0.1046(4) Uani 1 1 d .
N2 N 0.41192(9) 0.12578(10) 0.16521(10) 0.0748(3) Uani 1 1 d .
C1 C 0.19771(10) 0.24754(11) 0.08994(10) 0.0664(3) Uani 1 1 d .
C2 C 0.13180(14) 0.38900(14) 0.06266(13) 0.0883(4) Uani 1 1 d .
H2A H 0.1695 0.4487 0.1294 0.132 Uiso 1 1 calc R
H2B H 0.0400 0.3787 0.0451 0.132 Uiso 1 1 calc R
H2C H 0.1444 0.4287 -0.0038 0.132 Uiso 1 1 calc R
C3 C 0.13762(14) 0.14689(16) -0.00941(16) 0.1029(5) Uani 1 1 d .
H3A H 0.1784 0.0579 0.0125 0.154 Uiso 1 1 calc R
H3B H 0.1504 0.1798 -0.0778 0.154 Uiso 1 1 calc R
H3C H 0.0457 0.1388 -0.0263 0.154 Uiso 1 1 calc R
C4 C 0.34663(9) 0.26481(9) 0.13043(9) 0.0596(3) Uani 1 1 d .
H4 H 0.3755 0.3230 0.2009 0.072 Uiso 1 1 calc R
C5 C 0.39279(11) 0.33377(12) 0.04210(10) 0.0696(3) Uani 1 1 d .
H5A H 0.3618 0.2809 -0.0303 0.083 Uiso 1 1 calc R
H5B H 0.3557 0.4261 0.0248 0.083 Uiso 1 1 calc R
C6 C 0.54084(10) 0.34364(10) 0.08822(9) 0.0647(3) Uani 1 1 d .
C7 C 0.61063(12) 0.26629(12) 0.03809(12) 0.0783(3) Uani 1 1 d .
H7 H 0.5668 0.2096 -0.0259 0.094 Uiso 1 1 calc R
C8 C 0.74589(14) 0.27256(15) 0.08261(14) 0.0918(4) Uani 1 1 d .
H8 H 0.7920 0.2206 0.0475 0.110 Uiso 1 1 calc R
C9 C 0.81263(12) 0.35392(14) 0.17721(13) 0.0870(4) Uani 1 1 d .
H9 H 0.9035 0.3548 0.2084 0.104 Uiso 1 1 calc R
C10 C 0.74345(13) 0.43466(15) 0.22570(11) 0.0859(4) Uani 1 1 d .
H10 H 0.7879 0.4928 0.2884 0.103 Uiso 1 1 calc R
C11 C 0.60816(12) 0.42997(12) 0.18171(11) 0.0754(3) Uani 1 1 d .
H11 H 0.5623 0.4849 0.2150 0.090 Uiso 1 1 calc R

loop_
_atom_site_aniso_label
_atom_site_aniso_U_11
_atom_site_aniso_U_22
_atom_site_aniso_U_33
_atom_site_aniso_U_23
_atom_site_aniso_U_13
_atom_site_aniso_U_12
O1 0.1432(12) 0.1842(15) 0.2028(15) 0.0697(13) 0.0833(11) -0.0396(11)
O2 0.1839(15) 0.229(2) 0.1092(9) 0.0231(11) 0.0877(10) 0.0186(14)
O3 0.1206(9) 0.0617(5) 0.1542(10) -0.0104(6) 0.0502(7) 0.0167(5)
O4 0.1303(10) 0.1360(10) 0.1178(8) 0.0630(8) 0.0417(7) 0.0535(8)
N1 0.0839(7) 0.1238(10) 0.1211(11) 0.0488(9) 0.0557(7) 0.0254(7)
N2 0.0629(5) 0.0593(5) 0.1022(7) 0.0209(5) 0.0314(5) 0.0062(4)
C1 0.0621(6) 0.0589(6) 0.0815(6) 0.0106(5) 0.0311(5) 0.0083(4)
C2 0.0830(8) 0.0730(7) 0.1077(9) 0.0135(6) 0.0348(7) 0.0262(6)
C3 0.0737(7) 0.0907(9) 0.1337(12) -0.0265(8) 0.0275(8) -0.0175(7)
C4 0.0630(5) 0.0477(5) 0.0676(5) 0.0054(4) 0.0241(4) 0.0026(4)
C5 0.0688(6) 0.0633(6) 0.0756(6) 0.0127(5) 0.0263(5) -0.0015(4)
C6 0.0697(6) 0.0536(5) 0.0738(6) 0.0072(4) 0.0307(5) -0.0054(4)
C7 0.0832(7) 0.0645(6) 0.0944(8) -0.0115(5) 0.0418(6) -0.0101(5)
C8 0.0871(8) 0.0766(7) 0.1284(11) -0.0096(7) 0.0596(8) -0.0054(6)
C9 0.0696(6) 0.0835(8) 0.1127(10) 0.0037(7) 0.0400(7) -0.0122(6)
C10 0.0817(8) 0.0882(8) 0.0889(8) -0.0102(6) 0.0334(6) -0.0254(6)
C11 0.0824(7) 0.0658(6) 0.0869(7) -0.0081(5) 0.0422(6) -0.0120(5)

loop_
_atom_type_symbol
_atom_type_description
_atom_type_scat_dispersion_real
_atom_type_scat_dispersion_imag
_atom_type_scat_source
O O 0.0492 0.0322 'International Tables Vol C Tables 4.2.6.8 and 6.1.1.4'
N N 0.0311 0.0180 'International Tables Vol C Tables 4.2.6.8 and 6.1.1.4'
C C 0.0181 0.0091 'International Tables Vol C Tables 4.2.6.8 and 6.1.1.4'
H H 0.0000 0.0000 'International Tables Vol C Tables 4.2.6.8 and 6.1.1.4'

loop_
_geom_angle_atom_site_label_1
_geom_angle_atom_site_label_2
_geom_angle_atom_site_label_3
_geom_angle
O1 N1 O2 122.76(17)
O1 N1 C1 120.67(18)
O2 N1 C1 116.52(14)
O4 N2 O3 124.54(11)
O4 N2 C4 117.11(11)
O3 N2 C4 118.35(10)
C3 C1 C2 111.86(10)
C3 C1 C4 114.93(10)
C2 C1 C4 109.76(9)
C3 C1 N1 108.87(12)
C2 C1 N1 104.43(10)
C4 C1 N1 106.30(8)
C1 C2 H2A 109.5
C1 C2 H2B 109.5
H2A C2 H2B 109.5
C1 C2 H2C 109.5
H2A C2 H2C 109.5
H2B C2 H2C 109.5
C1 C3 H3A 109.5
C1 C3 H3B 109.5
H3A C3 H3B 109.5
C1 C3 H3C 109.5
H3A C3 H3C 109.5
H3B C3 H3C 109.5
N2 C4 C5 109.78(9)
N2 C4 C1 109.53(8)
C5 C4 C1 115.15(8)
N2 C4 H4 107.4
C5 C4 H4 107.4
C1 C4 H4 107.4
C6 C5 C4 111.55(8)
C6 C5 H5A 109.3
C4 C5 H5A 109.3
C6 C5 H5B 109.3
C4 C5 H5B 109.3
H5A C5 H5B 108.0
C7 C6 C11 118.84(11)
C7 C6 C5 120.44(10)
C11 C6 C5 120.72(10)
C6 C7 C8 120.25(11)
C6 C7 H7 119.9
C8 C7 H7 119.9
C9 C8 C7 121.02(12)
C9 C8 H8 119.5
C7 C8 H8 119.5
C8 C9 C10 119.07(12)
C8 C9 H9 120.5
C10 C9 H9 120.5
C9 C10 C11 120.50(12)
C9 C10 H10 119.8
C11 C10 H10 119.8
C10 C11 C6 120.26(11)
C10 C11 H11 119.9
C6 C11 H11 119.9

loop_
_geom_bond_atom_site_label_1
_geom_bond_atom_site_label_2
_geom_bond_distance
O1 N1 1.173(2)
O2 N1 1.233(2)
O3 N2 1.2020(15)
O4 N2 1.2008(15)
N1 C1 1.5427(17)
N2 C4 1.5067(13)
C1 C3 1.5048(19)
C1 C2 1.5237(15)
C1 C4 1.5380(14)
C2 H2A 0.9600
C2 H2B 0.9600
C2 H2C 0.9600
C3 H3A 0.9600
C3 H3B 0.9600
C3 H3C 0.9600
C4 C5 1.5194(14)
C4 H4 0.9800
C5 C6 1.5188(15)
C5 H5A 0.9700
C5 H5B 0.9700
C6 C7 1.3769(16)
C6 C11 1.3867(16)
C7 C8 1.3853(18)
C7 H7 0.9300
C8 C9 1.366(2)
C8 H8 0.9300
C9 C10 1.377(2)
C9 H9 0.9300
C10 C11 1.3853(18)
C10 H10 0.9300
C11 H11 0.9300
